data_4084558
loop_
_publ_author_name
'Hameury, Sophie'
'de Fr\'emont, Pierre'
'Breuil, Pierre-Alain R.'
'Olivier-Bourbigou, H\'el\`ene'
'Braunstein, Pierre'

_publ_section_title
;
 Bis(ether-functionalized NHC) Nickel(II)
 Complexes,TranstoCisIsomerization Triggered by Water Coordination, and
 Catalytic Ethylene Oligomerization
;
_journal_issue 11
_journal_name_full Organometallics
_journal_page_first 2183
_journal_paper_doi 10.1021/om5008506
_journal_volume 34
_journal_year 2015
_chemical_formula_moiety 'C20 H36 I2 N4 Ni O2'
_chemical_formula_sum 'C20 H36 I2 N4 Ni O2'
_chemical_formula_weight 677.04
_chemical_name_common '[NiI2{ImnBu(EtOMe)}2]'
_space_group_IT_number 2
_symmetry_cell_setting triclinic
_symmetry_Int_Tables_number 2
_symmetry_space_group_name_Hall '-P 1'
_symmetry_space_group_name_H-M 'P -1'
_atom_sites_solution_hydrogens geom
_atom_sites_solution_primary direct
_atom_sites_solution_secondary difmap
_audit_creation_method SHELXL-97
_cell_angle_alpha 70.248(5)
_cell_angle_beta 75.665(4)
_cell_angle_gamma 82.213(5)
_cell_formula_units_Z 1
_cell_length_a 8.2699(7)
_cell_length_b 8.7576(7)
_cell_length_c 9.8261(9)
_cell_measurement_reflns_used 7542
_cell_measurement_temperature 173(2)
_cell_measurement_theta_max 27.485
_cell_measurement_theta_min 0.998
_cell_volume 647.88(10)
_computing_cell_refinement 'HKL Scalepack (Otwinowski & Minor 1997)'
_computing_data_collection 'Collect (Bruker AXS BV, 1997-2004)'
_computing_data_reduction 'HKL Denzo and Scalepack (Otwinowski & Minor 1997)'
_computing_molecular_graphics 'Ortep-3 for Windows (Farrugia, 1997)'
_computing_publication_material 'WinGX publication routines (Farrugia, 1999)'
_computing_structure_refinement 'SHELXL-97 (Sheldrick, 2008)'
_computing_structure_solution 'Sir 97'
_diffrn_ambient_temperature 173(2)
_diffrn_detector_area_resol_mean 9
_diffrn_measured_fraction_theta_full 0.996
_diffrn_measured_fraction_theta_max 0.996
_diffrn_measurement_device_type KappaCCD
_diffrn_measurement_method 'CCD rotation images, thick slices'
_diffrn_radiation_monochromator graphite
_diffrn_radiation_probe x-ray
_diffrn_radiation_type MoK\a
_diffrn_radiation_wavelength 0.71069
_diffrn_reflns_av_R_equivalents 0.0460
_diffrn_reflns_av_unetI/netI 0.0525
_diffrn_reflns_limit_h_max 10
_diffrn_reflns_limit_h_min -9
_diffrn_reflns_limit_k_max 10
_diffrn_reflns_limit_k_min -10
_diffrn_reflns_limit_l_max 12
_diffrn_reflns_limit_l_min -12
_diffrn_reflns_number 5828
_diffrn_reflns_theta_full 26.00
_diffrn_reflns_theta_max 26.00
_diffrn_reflns_theta_min 2.55
_diffrn_source 'fine-focus sealed tube'
_exptl_absorpt_coefficient_mu 3.153
_exptl_absorpt_correction_T_max 0.6772
_exptl_absorpt_correction_T_min 0.5913
_exptl_absorpt_correction_type multi-scan
_exptl_absorpt_process_details
;
[c.f. r.h. blessing, acta cryst. (1995), a51, 33-38]
;
_exptl_crystal_colour Orange
_exptl_crystal_density_diffrn 1.735
_exptl_crystal_density_method 'not measured'
_exptl_crystal_description Needle
_exptl_crystal_F_000 334
_exptl_crystal_recrystallization_method 'THF - Pentane'
_exptl_crystal_size_max 0.18
_exptl_crystal_size_mid 0.10
_exptl_crystal_size_min 0.04
_refine_diff_density_max 0.775
_refine_diff_density_min -0.906
_refine_diff_density_rms 0.123
_refine_ls_extinction_method none
_refine_ls_goodness_of_fit_ref 1.058
_refine_ls_hydrogen_treatment constr
_refine_ls_matrix_type full
_refine_ls_number_parameters 135
_refine_ls_number_reflns 2531
_refine_ls_number_restraints 0
_refine_ls_restrained_S_all 1.058
_refine_ls_R_factor_all 0.0507
_refine_ls_R_factor_gt 0.0363
_refine_ls_shift/su_max 0.001
_refine_ls_shift/su_mean 0.000
_refine_ls_structure_factor_coef Fsqd
_refine_ls_weighting_details 'calc w=1/[\s^2^(Fo^2^)+(0.0226P)^2^+0.7491P] where P=(Fo^2^+2Fc^2^)/3'
_refine_ls_weighting_scheme calc
_refine_ls_wR_factor_gt 0.0706
_refine_ls_wR_factor_ref 0.0745
_reflns_number_gt 2110
_reflns_number_total 2531
_reflns_threshold_expression >2sigma(I)
_cod_data_source_file om5008506_si_002.cif
_cod_data_source_block compound_23
_cod_depositor_comments 'Adding full bibliography for 4084545--4084559.cif.'
_cod_database_code 4084558

loop_
_symmetry_equiv_pos_as_xyz
'x, y, z'
'-x, -y, -z'

loop_
_atom_site_label
_atom_site_type_symbol
_atom_site_fract_x
_atom_site_fract_y
_atom_site_fract_z
_atom_site_U_iso_or_equiv
_atom_site_adp_type
_atom_site_occupancy
_atom_site_symmetry_multiplicity
_atom_site_calc_flag
_atom_site_refinement_flags
Ni1 Ni 0.5000 1.0000 0.5000 0.02765(19) Uani 1 2 d S
C1 C 0.4184(5) 1.1808(5) 0.5703(5) 0.0295(10) Uani 1 1 d .
C2 C 0.2604(6) 1.3906(5) 0.6284(5) 0.0437(13) Uani 1 1 d .
H2 H 0.1703 1.4649 0.6388 0.052 Uiso 1 1 calc R
C3 C 0.4032(6) 1.3832(5) 0.6680(5) 0.0406(12) Uani 1 1 d .
H3 H 0.4325 1.4513 0.7120 0.049 Uiso 1 1 calc R
C4 C 0.1362(6) 1.2333(6) 0.5109(6) 0.0505(14) Uani 1 1 d .
H4A H 0.0323 1.2845 0.5509 0.061 Uiso 1 1 calc R
H4B H 0.1234 1.1170 0.5460 0.061 Uiso 1 1 calc R
C5 C 0.1648(7) 1.2920(6) 0.3450(7) 0.0526(14) Uani 1 1 d .
H5A H 0.2696 1.2438 0.3031 0.063 Uiso 1 1 calc R
H5B H 0.0754 1.2598 0.3144 0.063 Uiso 1 1 calc R
C6 C 0.2046(11) 1.5246(9) 0.1334(7) 0.099(3) Uani 1 1 d .
H6A H 0.3138 1.4833 0.0953 0.149 Uiso 1 1 calc R
H6B H 0.2008 1.6412 0.0997 0.149 Uiso 1 1 calc R
H6C H 0.1226 1.4883 0.0989 0.149 Uiso 1 1 calc R
C7 C 0.6667(5) 1.1998(5) 0.6634(5) 0.0351(11) Uani 1 1 d .
H7A H 0.7247 1.2932 0.6539 0.042 Uiso 1 1 calc R
H7B H 0.7304 1.1501 0.5906 0.042 Uiso 1 1 calc R
C8 C 0.6602(6) 1.0795(5) 0.8160(5) 0.0360(11) Uani 1 1 d .
H8A H 0.6043 1.1312 0.8896 0.043 Uiso 1 1 calc R
H8B H 0.5959 0.9890 0.8286 0.043 Uiso 1 1 calc R
C9 C 0.8293(5) 1.0185(5) 0.8393(5) 0.0325(10) Uani 1 1 d .
H9A H 0.8899 1.1083 0.8343 0.039 Uiso 1 1 calc R
H9B H 0.8880 0.9762 0.7599 0.039 Uiso 1 1 calc R
C10 C 0.8293(7) 0.8876(7) 0.9849(6) 0.0555(14) Uani 1 1 d .
H10A H 0.7781 0.9306 1.0643 0.083 Uiso 1 1 calc R
H10B H 0.9423 0.8494 0.9920 0.083 Uiso 1 1 calc R
H10C H 0.7675 0.7991 0.9916 0.083 Uiso 1 1 calc R
N1 N 0.2698(5) 1.2663(4) 0.5681(4) 0.0365(9) Uani 1 1 d .
N2 N 0.5018(4) 1.2546(4) 0.6318(4) 0.0315(8) Uani 1 1 d .
O1 O 0.1697(5) 1.4663(4) 0.2923(4) 0.0638(11) Uani 1 1 d .
I1 I 0.32527(4) 0.81539(3) 0.72931(3) 0.03749(12) Uani 1 1 d .

loop_
_atom_site_aniso_label
_atom_site_aniso_U_11
_atom_site_aniso_U_22
_atom_site_aniso_U_33
_atom_site_aniso_U_23
_atom_site_aniso_U_13
_atom_site_aniso_U_12
Ni1 0.0227(4) 0.0260(4) 0.0300(4) -0.0059(3) -0.0014(3) -0.0029(3)
C1 0.025(2) 0.026(2) 0.028(2) -0.0002(18) 0.0003(18) -0.0029(17)
C2 0.046(3) 0.029(2) 0.042(3) -0.008(2) 0.004(2) 0.008(2)
C3 0.047(3) 0.034(3) 0.038(3) -0.012(2) -0.007(2) 0.004(2)
C4 0.027(3) 0.042(3) 0.071(4) -0.002(3) -0.011(3) -0.004(2)
C5 0.041(3) 0.049(3) 0.081(4) -0.033(3) -0.023(3) 0.005(2)
C6 0.116(7) 0.113(6) 0.051(5) 0.010(4) -0.029(4) -0.022(5)
C7 0.031(3) 0.041(3) 0.035(3) -0.014(2) -0.006(2) -0.006(2)
C8 0.034(3) 0.038(3) 0.034(3) -0.010(2) -0.006(2) -0.004(2)
C9 0.026(2) 0.038(2) 0.033(3) -0.012(2) -0.004(2) -0.0050(19)
C10 0.044(3) 0.058(3) 0.061(4) -0.014(3) -0.014(3) 0.004(3)
N1 0.028(2) 0.032(2) 0.038(2) 0.0001(17) -0.0024(17) -0.0002(16)
N2 0.034(2) 0.0280(19) 0.030(2) -0.0092(16) -0.0019(17) -0.0035(15)
O1 0.087(3) 0.053(2) 0.050(2) -0.0038(19) -0.025(2) -0.013(2)
I1 0.03733(19) 0.03325(18) 0.0346(2) -0.00720(13) 0.00321(13) -0.00748(12)

loop_
_atom_type_symbol
_atom_type_description
_atom_type_scat_dispersion_real
_atom_type_scat_dispersion_imag
_atom_type_scat_source
Ni Ni 0.3393 1.1124 'International Tables Vol C Tables 4.2.6.8 and 6.1.1.4'
C C 0.0033 0.0016 'International Tables Vol C Tables 4.2.6.8 and 6.1.1.4'
N N 0.0061 0.0033 'International Tables Vol C Tables 4.2.6.8 and 6.1.1.4'
O O 0.0106 0.0060 'International Tables Vol C Tables 4.2.6.8 and 6.1.1.4'
I I -0.4742 1.8119 'International Tables Vol C Tables 4.2.6.8 and 6.1.1.4'
H H 0.0000 0.0000 'International Tables Vol C Tables 4.2.6.8 and 6.1.1.4'

loop_
_geom_angle_atom_site_label_1
_geom_angle_atom_site_label_2
_geom_angle_atom_site_label_3
_geom_angle
_geom_angle_site_symmetry_1
_geom_angle_site_symmetry_3
C1 Ni1 C1 180.000(1) . 2_676
C1 Ni1 I1 90.17(12) . 2_676
C1 Ni1 I1 89.83(12) 2_676 2_676
C1 Ni1 I1 89.83(12) . .
C1 Ni1 I1 90.17(12) 2_676 .
I1 Ni1 I1 180.0 2_676 .
N1 C1 N2 104.3(3) . .
N1 C1 Ni1 129.0(3) . .
N2 C1 Ni1 126.7(3) . .
C3 C2 N1 107.1(4) . .
C3 C2 H2 126.4 . .
N1 C2 H2 126.4 . .
C2 C3 N2 107.2(4) . .
C2 C3 H3 126.4 . .
N2 C3 H3 126.4 . .
N1 C4 C5 114.1(4) . .
N1 C4 H4A 108.7 . .
C5 C4 H4A 108.7 . .
N1 C4 H4B 108.7 . .
C5 C4 H4B 108.7 . .
H4A C4 H4B 107.6 . .
O1 C5 C4 109.3(4) . .
O1 C5 H5A 109.8 . .
C4 C5 H5A 109.8 . .
O1 C5 H5B 109.8 . .
C4 C5 H5B 109.8 . .
H5A C5 H5B 108.3 . .
O1 C6 H6A 109.5 . .
O1 C6 H6B 109.5 . .
H6A C6 H6B 109.5 . .
O1 C6 H6C 109.5 . .
H6A C6 H6C 109.5 . .
H6B C6 H6C 109.5 . .
N2 C7 C8 113.0(4) . .
N2 C7 H7A 109.0 . .
C8 C7 H7A 109.0 . .
N2 C7 H7B 109.0 . .
C8 C7 H7B 109.0 . .
H7A C7 H7B 107.8 . .
C9 C8 C7 111.1(4) . .
C9 C8 H8A 109.4 . .
C7 C8 H8A 109.4 . .
C9 C8 H8B 109.4 . .
C7 C8 H8B 109.4 . .
H8A C8 H8B 108.0 . .
C8 C9 C10 113.2(4) . .
C8 C9 H9A 108.9 . .
C10 C9 H9A 108.9 . .
C8 C9 H9B 108.9 . .
C10 C9 H9B 108.9 . .
H9A C9 H9B 107.7 . .
C9 C10 H10A 109.5 . .
C9 C10 H10B 109.5 . .
H10A C10 H10B 109.5 . .
C9 C10 H10C 109.5 . .
H10A C10 H10C 109.5 . .
H10B C10 H10C 109.5 . .
C1 N1 C2 111.0(4) . .
C1 N1 C4 124.9(4) . .
C2 N1 C4 124.1(4) . .
C1 N2 C3 110.4(4) . .
C1 N2 C7 124.5(3) . .
C3 N2 C7 125.0(4) . .
C6 O1 C5 110.3(5) . .

loop_
_geom_bond_atom_site_label_1
_geom_bond_atom_site_label_2
_geom_bond_distance
_geom_bond_site_symmetry_2
Ni1 C1 1.912(4) .
Ni1 C1 1.912(4) 2_676
Ni1 I1 2.5174(3) 2_676
Ni1 I1 2.5174(3) .
C1 N1 1.351(5) .
C1 N2 1.360(5) .
C2 C3 1.319(7) .
C2 N1 1.389(6) .
C2 H2 0.9300 .
C3 N2 1.393(5) .
C3 H3 0.9300 .
C4 N1 1.458(6) .
C4 C5 1.501(7) .
C4 H4A 0.9700 .
C4 H4B 0.9700 .
C5 O1 1.439(6) .
C5 H5A 0.9700 .
C5 H5B 0.9700 .
C6 O1 1.435(7) .
C6 H6A 0.9600 .
C6 H6B 0.9600 .
C6 H6C 0.9600 .
C7 N2 1.455(6) .
C7 C8 1.507(6) .
C7 H7A 0.9700 .
C7 H7B 0.9700 .
C8 C9 1.472(6) .
C8 H8A 0.9700 .
C8 H8B 0.9700 .
C9 C10 1.501(7) .
C9 H9A 0.9700 .
C9 H9B 0.9700 .
C10 H10A 0.9600 .
C10 H10B 0.9600 .
C10 H10C 0.9600 .

loop_
_geom_torsion_atom_site_label_1
_geom_torsion_atom_site_label_2
_geom_torsion_atom_site_label_3
_geom_torsion_atom_site_label_4
_geom_torsion
_geom_torsion_site_symmetry_1
C1 Ni1 C1 N1 34(100) 2_676
I1 Ni1 C1 N1 101.7(4) 2_676
I1 Ni1 C1 N1 -78.3(4) .
C1 Ni1 C1 N2 -145(100) 2_676
I1 Ni1 C1 N2 -76.7(3) 2_676
I1 Ni1 C1 N2 103.3(3) .
N1 C2 C3 N2 0.2(5) .
N1 C4 C5 O1 -63.3(5) .
N2 C7 C8 C9 175.9(3) .
C7 C8 C9 C10 -175.1(4) .
N2 C1 N1 C2 -0.5(5) .
Ni1 C1 N1 C2 -179.1(3) .
N2 C1 N1 C4 179.7(4) .
Ni1 C1 N1 C4 1.1(6) .
C3 C2 N1 C1 0.2(5) .
C3 C2 N1 C4 180.0(4) .
C5 C4 N1 C1 -77.5(6) .
C5 C4 N1 C2 102.7(5) .
N1 C1 N2 C3 0.6(5) .
Ni1 C1 N2 C3 179.3(3) .
N1 C1 N2 C7 177.1(4) .
Ni1 C1 N2 C7 -4.3(6) .
C2 C3 N2 C1 -0.5(5) .
C2 C3 N2 C7 -177.0(4) .
C8 C7 N2 C1 -89.7(5) .
C8 C7 N2 C3 86.2(5) .
C4 C5 O1 C6 177.4(5) .
